data_4124539
loop_
_publ_author_name
'Beckwith, Martha A.'
'Ames, William'
'Vila, Fernando D.'
'Krewald, Vera'
'Pantazis, Dimitrios A.'
'Mantel, Claire'
'P\'ecaut, Jacques'
'Gennari, Marcello'
'Duboc, Carole'
'Collomb, Marie-No\"elle'
'Yano, Junko'
'Rehr, John J.'
'Neese, Frank'
'DeBeer, Serena'

_publ_section_title
;
 How Accurately Can Extended X-ray Absorption Spectra Be Predicted from
 First Principles? Implications for Modeling the Oxygen-Evolving Complex
 in Photosystem II.
;
_journal_issue 40
_journal_name_full 'Journal of the American Chemical Society'
_journal_page_first 12815
_journal_page_last 12834
_journal_paper_doi 10.1021/jacs.5b00783
_journal_volume 137
_journal_year 2015
_chemical_formula_sum 'C38 H50 Mn2 N8 O13 S2'
_chemical_formula_weight 1000.86
_chemical_name_systematic
; 
 ? 
;
_space_group_IT_number 2
_symmetry_cell_setting triclinic
_symmetry_space_group_name_Hall '-P 1'
_symmetry_space_group_name_H-M 'P -1'
_atom_sites_solution_hydrogens geom
_atom_sites_solution_primary direct
_atom_sites_solution_secondary difmap
_audit_creation_method SHELXL-97
_cell_angle_alpha 80.076(7)
_cell_angle_beta 74.657(7)
_cell_angle_gamma 76.182(7)
_cell_formula_units_Z 1
_cell_length_a 9.868(4)
_cell_length_b 10.525(4)
_cell_length_c 11.993(5)
_cell_measurement_temperature 298(2)
_cell_volume 1158.5(8)
_computing_structure_refinement 'SHELXL-97 (Sheldrick, 1997)'
_computing_structure_solution 'SHELXS-97 (Sheldrick, 1990)'
_diffrn_ambient_temperature 298(2)
_diffrn_measured_fraction_theta_full 0.861
_diffrn_measured_fraction_theta_max 0.861
_diffrn_measurement_device_type Bruker
_diffrn_measurement_method '\w scans'
_diffrn_radiation_monochromator graphite
_diffrn_radiation_source 'fine-focus sealed tube'
_diffrn_radiation_type MoK\a
_diffrn_radiation_wavelength 0.71073
_diffrn_reflns_av_R_equivalents 0.0421
_diffrn_reflns_av_sigmaI/netI 0.0630
_diffrn_reflns_limit_h_max 13
_diffrn_reflns_limit_h_min -13
_diffrn_reflns_limit_k_max 8
_diffrn_reflns_limit_k_min -14
_diffrn_reflns_limit_l_max 16
_diffrn_reflns_limit_l_min -16
_diffrn_reflns_number 7218
_diffrn_reflns_theta_full 28.90
_diffrn_reflns_theta_max 28.90
_diffrn_reflns_theta_min 2.47
_exptl_absorpt_coefficient_mu 0.704
_exptl_absorpt_correction_T_max 0.755
_exptl_absorpt_correction_T_min 0.710
_exptl_absorpt_correction_type multi-scan
_exptl_crystal_colour Colourless
_exptl_crystal_density_diffrn 1.435
_exptl_crystal_density_method 'not measured'
_exptl_crystal_description Block
_exptl_crystal_F_000 520
_exptl_crystal_size_max 0.5
_exptl_crystal_size_mid 0.5
_exptl_crystal_size_min 0.4
_refine_diff_density_max 1.259
_refine_diff_density_min -0.813
_refine_diff_density_rms 0.099
_refine_ls_extinction_method none
_refine_ls_goodness_of_fit_ref 0.949
_refine_ls_hydrogen_treatment constr
_refine_ls_matrix_type full
_refine_ls_number_parameters 300
_refine_ls_number_reflns 5259
_refine_ls_number_restraints 0
_refine_ls_restrained_S_all 0.949
_refine_ls_R_factor_all 0.1035
_refine_ls_R_factor_gt 0.0727
_refine_ls_shift/su_max 0.001
_refine_ls_shift/su_mean 0.000
_refine_ls_structure_factor_coef Fsqd
_refine_ls_weighting_details 'calc w=1/[\s^2^(Fo^2^)+(0.1340P)^2^+0.0000P] where P=(Fo^2^+2Fc^2^)/3'
_refine_ls_weighting_scheme calc
_refine_ls_wR_factor_gt 0.1850
_refine_ls_wR_factor_ref 0.1986
_reflns_number_gt 3277
_reflns_number_total 5259
_reflns_threshold_expression >2sigma(I)
_cod_data_source_file ja5b00783_si_002.cif
_cod_data_source_block struc
_cod_depositor_comments 'Adding full bibliography for 4124539.cif.'
_cod_original_sg_symbol_H-M P-1
_cod_database_code 4124539

loop_
_symmetry_equiv_pos_as_xyz
'x, y, z'
'-x, -y, -z'

loop_
_atom_site_label
_atom_site_type_symbol
_atom_site_fract_x
_atom_site_fract_y
_atom_site_fract_z
_atom_site_U_iso_or_equiv
_atom_site_adp_type
_atom_site_occupancy
_atom_site_symmetry_multiplicity
_atom_site_calc_flag
_atom_site_refinement_flags
Mn Mn 0.96989(5) 0.88320(5) 0.87538(5) 0.0449(2) Uani 1 1 d .
S S 0.91586(9) 1.19617(9) 0.88205(8) 0.0460(3) Uani 1 1 d .
O1 O 0.8707(3) 1.0682(3) 0.9245(3) 0.0630(7) Uani 1 1 d .
N1 N 1.0379(4) 0.6839(3) 0.7907(3) 0.0608(9) Uani 1 1 d .
C1 C 1.1816(5) 0.6260(4) 0.8113(5) 0.0735(13) Uani 1 1 d .
H1A H 1.2266 0.5544 0.7641 0.088 Uiso 1 1 calc R
H1B H 1.1728 0.5902 0.8924 0.088 Uiso 1 1 calc R
O2 O 0.9875(4) 1.2241(3) 0.9648(3) 0.0782(10) Uani 1 1 d .
N2 N 1.2091(3) 0.8503(3) 0.8030(3) 0.0560(8) Uani 1 1 d .
C2 C 1.2738(4) 0.7265(4) 0.7819(4) 0.0653(11) Uani 1 1 d .
O3 O 1.0153(4) 1.1870(4) 0.7685(3) 0.0812(10) Uani 1 1 d .
N3 N 0.7755(3) 0.7907(3) 0.9330(3) 0.0508(7) Uani 1 1 d .
C3 C 1.4208(5) 0.6904(6) 0.7410(5) 0.0919(17) Uani 1 1 d .
H3 H 1.4643 0.6043 0.7264 0.110 Uiso 1 1 calc R
O4 O 0.7913(3) 1.2973(3) 0.8739(4) 0.0823(10) Uani 1 1 d .
N4 N 0.8994(4) 0.9317(4) 0.7012(3) 0.0576(8) Uani 1 1 d .
C4 C 1.5000(6) 0.7854(7) 0.7228(6) 0.105(2) Uani 1 1 d .
H4 H 1.5990 0.7643 0.6947 0.126 Uiso 1 1 calc R
C5 C 1.4353(5) 0.9102(7) 0.7453(5) 0.0911(17) Uani 1 1 d .
H5 H 1.4892 0.9748 0.7333 0.109 Uiso 1 1 calc R
C6 C 1.2895(5) 0.9396(5) 0.7861(4) 0.0660(11) Uani 1 1 d .
H6 H 1.2454 1.0250 0.8024 0.079 Uiso 1 1 calc R
C11 C 0.9356(6) 0.5976(5) 0.8485(5) 0.0883(17) Uani 1 1 d .
H11A H 0.9777 0.5321 0.9039 0.106 Uiso 1 1 calc R
H11B H 0.9219 0.5513 0.7903 0.106 Uiso 1 1 calc R
C12 C 0.7917(4) 0.6673(4) 0.9110(4) 0.0563(10) Uani 1 1 d .
C13 C 0.6804(5) 0.6002(5) 0.9500(5) 0.0811(15) Uani 1 1 d .
H13 H 0.6931 0.5143 0.9338 0.097 Uiso 1 1 calc R
C14 C 0.5530(5) 0.6608(5) 1.0118(6) 0.0887(16) Uani 1 1 d .
H14 H 0.4774 0.6165 1.0391 0.106 Uiso 1 1 calc R
C15 C 0.5357(5) 0.7881(5) 1.0343(5) 0.0823(15) Uani 1 1 d .
H15 H 0.4485 0.8315 1.0763 0.099 Uiso 1 1 calc R
C16 C 0.6492(5) 0.8489(4) 0.9935(4) 0.0645(11) Uani 1 1 d .
H16 H 0.6380 0.9350 1.0086 0.077 Uiso 1 1 calc R
C21 C 1.0449(5) 0.7144(5) 0.6652(4) 0.0748(13) Uani 1 1 d .
H21A H 1.0316 0.6385 0.6368 0.090 Uiso 1 1 calc R
H21B H 1.1399 0.7297 0.6255 0.090 Uiso 1 1 calc R
C22 C 0.9349(5) 0.8328(5) 0.6344(4) 0.0687(12) Uani 1 1 d .
C23 C 0.8831(6) 0.8415(7) 0.5369(5) 0.0914(17) Uani 1 1 d .
H23 H 0.9097 0.7718 0.4922 0.110 Uiso 1 1 calc R
C24 C 0.7921(8) 0.9543(8) 0.5071(5) 0.104(2) Uani 1 1 d .
H24 H 0.7568 0.9622 0.4411 0.125 Uiso 1 1 calc R
C25 C 0.7513(6) 1.0591(7) 0.5762(5) 0.0924(18) Uani 1 1 d .
H25 H 0.6882 1.1365 0.5583 0.111 Uiso 1 1 calc R
C26 C 0.8093(5) 1.0409(5) 0.6708(4) 0.0697(12) Uani 1 1 d .
H26 H 0.7844 1.1091 0.7170 0.084 Uiso 1 1 calc R
O101 O 0.8159(7) 0.6373(5) 0.3408(6) 0.1422(19) Uani 1 1 d .
H101 H 0.8670 0.6921 0.3234 0.213 Uiso 1 1 calc R
C101 C 0.6756(9) 0.6997(8) 0.3400(9) 0.148(3) Uani 1 1 d .
H10A H 0.6122 0.6417 0.3808 0.222 Uiso 1 1 calc R
H10B H 0.6660 0.7224 0.2610 0.222 Uiso 1 1 calc R
H10C H 0.6514 0.7783 0.3776 0.222 Uiso 1 1 calc R
O104 O 0.7711(13) 0.4414(12) 0.6061(7) 0.200(5) Uani 0.75 1 d P
O103 O 0.6654(11) 0.3954(11) 0.6942(11) 0.117(3) Uani 0.50 1 d P
O102 O 0.728(3) 0.4808(19) 0.695(2) 0.113(6) Uani 0.25 1 d P

loop_
_atom_site_aniso_label
_atom_site_aniso_U_11
_atom_site_aniso_U_22
_atom_site_aniso_U_33
_atom_site_aniso_U_23
_atom_site_aniso_U_13
_atom_site_aniso_U_12
Mn 0.0471(4) 0.0455(3) 0.0470(3) -0.0166(2) -0.0082(2) -0.0139(2)
S 0.0487(5) 0.0444(5) 0.0490(5) -0.0143(4) -0.0118(4) -0.0104(4)
O1 0.0720(18) 0.0469(14) 0.0725(18) -0.0210(13) -0.0082(15) -0.0165(13)
N1 0.0542(19) 0.0569(19) 0.073(2) -0.0266(17) -0.0006(17) -0.0177(15)
C1 0.068(3) 0.052(2) 0.100(4) -0.028(2) -0.014(3) -0.004(2)
O2 0.118(3) 0.078(2) 0.0665(19) 0.0057(16) -0.0497(18) -0.0514(19)
N2 0.0484(18) 0.061(2) 0.061(2) -0.0127(16) -0.0127(15) -0.0126(15)
C2 0.052(2) 0.067(3) 0.073(3) -0.014(2) -0.013(2) -0.004(2)
O3 0.080(2) 0.101(2) 0.066(2) -0.0350(17) 0.0085(16) -0.0347(19)
N3 0.0504(18) 0.0514(17) 0.0567(19) -0.0164(14) -0.0099(15) -0.0176(14)
C3 0.055(3) 0.092(4) 0.119(5) -0.022(3) -0.014(3) 0.003(3)
O4 0.0601(19) 0.0610(18) 0.119(3) -0.0022(18) -0.0231(19) -0.0022(15)
N4 0.0543(19) 0.075(2) 0.0502(19) -0.0173(17) -0.0107(15) -0.0211(17)
C4 0.046(3) 0.119(5) 0.142(6) -0.023(4) -0.011(3) -0.008(3)
C5 0.053(3) 0.117(5) 0.106(4) -0.009(3) -0.012(3) -0.034(3)
C6 0.057(3) 0.071(3) 0.074(3) -0.001(2) -0.022(2) -0.019(2)
C11 0.081(3) 0.060(3) 0.117(4) -0.036(3) 0.020(3) -0.031(2)
C12 0.055(2) 0.056(2) 0.066(2) -0.0158(19) -0.0120(19) -0.0219(18)
C13 0.064(3) 0.063(3) 0.126(4) -0.031(3) -0.012(3) -0.028(2)
C14 0.060(3) 0.073(3) 0.138(5) -0.023(3) -0.008(3) -0.034(3)
C15 0.052(3) 0.075(3) 0.114(4) -0.023(3) 0.009(3) -0.023(2)
C16 0.059(3) 0.057(2) 0.078(3) -0.021(2) -0.003(2) -0.017(2)
C21 0.069(3) 0.094(3) 0.071(3) -0.049(3) -0.009(2) -0.015(3)
C22 0.058(2) 0.106(4) 0.054(2) -0.027(2) -0.004(2) -0.037(3)
C23 0.094(4) 0.141(5) 0.061(3) -0.023(3) -0.025(3) -0.048(4)
C24 0.116(5) 0.166(6) 0.058(3) -0.004(4) -0.038(3) -0.068(5)
C25 0.081(3) 0.125(5) 0.077(4) 0.028(3) -0.033(3) -0.043(3)
C26 0.065(3) 0.086(3) 0.064(3) 0.002(2) -0.020(2) -0.030(3)
O101 0.155(5) 0.108(4) 0.158(5) -0.007(3) -0.006(4) -0.058(3)
C101 0.123(6) 0.093(5) 0.230(10) -0.035(6) -0.037(7) -0.020(5)
O104 0.257(12) 0.218(10) 0.085(5) -0.023(6) -0.020(6) 0.007(9)
O103 0.115(7) 0.107(7) 0.127(9) -0.002(6) -0.050(6) -0.003(6)
O102 0.134(15) 0.082(11) 0.119(16) -0.028(10) -0.065(13) 0.038(11)

loop_
_atom_type_symbol
_atom_type_description
_atom_type_scat_dispersion_real
_atom_type_scat_dispersion_imag
_atom_type_scat_source
C C 0.0033 0.0016 'International Tables Vol C Tables 4.2.6.8 and 6.1.1.4'
H H 0.0000 0.0000 'International Tables Vol C Tables 4.2.6.8 and 6.1.1.4'
N N 0.0061 0.0033 'International Tables Vol C Tables 4.2.6.8 and 6.1.1.4'
O O 0.0106 0.0060 'International Tables Vol C Tables 4.2.6.8 and 6.1.1.4'
S S 0.1246 0.1234 'International Tables Vol C Tables 4.2.6.8 and 6.1.1.4'
Mn Mn 0.3368 0.7283 'International Tables Vol C Tables 4.2.6.8 and 6.1.1.4'

loop_
_geom_angle_atom_site_label_1
_geom_angle_atom_site_label_2
_geom_angle_atom_site_label_3
_geom_angle
_geom_angle_site_symmetry_1
_geom_angle_site_symmetry_3
O1 Mn O2 102.06(13) . 2_777
O1 Mn N3 97.67(11) . .
O2 Mn N3 81.81(12) 2_777 .
O1 Mn N2 116.10(12) . .
O2 Mn N2 87.59(13) 2_777 .
N3 Mn N2 146.06(12) . .
O1 Mn N4 92.57(13) . .
O2 Mn N4 159.91(12) 2_777 .
N3 Mn N4 82.65(12) . .
N2 Mn N4 98.36(12) . .
O1 Mn N1 165.16(13) . .
O2 Mn N1 89.49(13) 2_777 .
N3 Mn N1 74.55(11) . .
N2 Mn N1 73.20(12) . .
N4 Mn N1 74.10(13) . .
O4 S O3 110.4(2) . .
O4 S O2 110.2(2) . .
O3 S O2 109.6(2) . .
O4 S O1 108.95(19) . .
O3 S O1 109.04(18) . .
O2 S O1 108.56(18) . .
S O1 Mn 129.39(17) . .
C21 N1 C1 110.5(4) . .
C21 N1 C11 111.9(4) . .
C1 N1 C11 111.2(4) . .
C21 N1 Mn 108.8(3) . .
C1 N1 Mn 104.2(2) . .
C11 N1 Mn 109.9(3) . .
N1 C1 C2 111.2(4) . .
S O2 Mn 131.58(18) . 2_777
C6 N2 C2 118.6(4) . .
C6 N2 Mn 125.9(3) . .
C2 N2 Mn 115.4(3) . .
N2 C2 C3 122.0(5) . .
N2 C2 C1 117.2(4) . .
C3 C2 C1 120.7(4) . .
C16 N3 C12 118.6(3) . .
C16 N3 Mn 123.7(3) . .
C12 N3 Mn 117.5(3) . .
C4 C3 C2 117.8(5) . .
C26 N4 C22 117.7(4) . .
C26 N4 Mn 125.3(3) . .
C22 N4 Mn 116.2(3) . .
C5 C4 C3 120.4(5) . .
C4 C5 C6 119.0(5) . .
N2 C6 C5 122.2(5) . .
N1 C11 C12 114.8(4) . .
N3 C12 C13 121.2(4) . .
N3 C12 C11 119.3(3) . .
C13 C12 C11 119.3(4) . .
C14 C13 C12 119.3(4) . .
C13 C14 C15 119.7(4) . .
C16 C15 C14 118.3(5) . .
N3 C16 C15 122.9(4) . .
N1 C21 C22 114.0(3) . .
N4 C22 C23 122.5(5) . .
N4 C22 C21 116.8(4) . .
C23 C22 C21 120.5(5) . .
C24 C23 C22 118.8(6) . .
C23 C24 C25 120.2(5) . .
C26 C25 C24 116.5(6) . .
N4 C26 C25 124.4(5) . .
O102 O104 O103 56.1(14) . .
O102 O103 O104 52.0(11) . .
O104 O102 O103 72.0(14) . .

loop_
_geom_bond_atom_site_label_1
_geom_bond_atom_site_label_2
_geom_bond_distance
_geom_bond_site_symmetry_2
Mn O1 2.068(3) .
Mn O2 2.140(3) 2_777
Mn N3 2.250(3) .
Mn N2 2.253(3) .
Mn N4 2.310(3) .
Mn N1 2.363(3) .
S O4 1.434(3) .
S O3 1.456(3) .
S O2 1.464(3) .
S O1 1.483(3) .
N1 C21 1.470(6) .
N1 C1 1.471(6) .
N1 C11 1.475(6) .
C1 C2 1.494(6) .
O2 Mn 2.140(3) 2_777
N2 C6 1.326(5) .
N2 C2 1.342(5) .
C2 C3 1.384(7) .
N3 C16 1.328(5) .
N3 C12 1.334(5) .
C3 C4 1.366(8) .
N4 C26 1.335(6) .
N4 C22 1.347(6) .
C4 C5 1.355(8) .
C5 C6 1.368(7) .
C11 C12 1.498(6) .
C12 C13 1.381(6) .
C13 C14 1.350(7) .
C14 C15 1.374(7) .
C15 C16 1.360(6) .
C21 C22 1.508(7) .
C22 C23 1.376(7) .
C23 C24 1.363(9) .
C24 C25 1.411(9) .
C25 C26 1.367(7) .
O101 C101 1.385(9) .
O104 O102 1.148(19) .
O104 O103 1.386(14) .
O103 O102 1.21(2) .
